data_4338896
loop_
_publ_author_name
'Piglosiewicz, Ingmar M.'
'Beckhaus, R\"udiger'
'Wittstock, Gunther'
'Saak, Wolfgang'
'Haase, Detlef'

_publ_section_title
;
 Selective oxidation and reduction of trinuclear titanium(II)
 hexaazatrinaphthylene complexes-synthesis, structure, and electrochemical
 investigations.
;
_journal_issue 18
_journal_name_full 'Inorganic chemistry'
_journal_page_first 7610
_journal_page_last 7620
_journal_paper_doi 10.1021/ic701009u
_journal_volume 46
_journal_year 2007
_chemical_formula_sum 'C69 H72 F12 N6 O3 P2 Ti3'
_chemical_formula_weight 1466.97
_chemical_name_systematic
; 
 ? 
;
_space_group_IT_number 14
_symmetry_cell_setting monoclinic
_symmetry_space_group_name_Hall '-P 2yn'
_symmetry_space_group_name_H-M 'P 1 21/n 1'
_atom_sites_solution_hydrogens geom
_atom_sites_solution_primary direct
_atom_sites_solution_secondary difmap
_audit_creation_method SHELXL-97
_cell_angle_alpha 90.00
_cell_angle_beta 90.054(5)
_cell_angle_gamma 90.00
_cell_formula_units_Z 4
_cell_length_a 16.3898(7)
_cell_length_b 14.8294(9)
_cell_length_c 28.2782(11)
_cell_measurement_temperature 153(2)
_cell_volume 6873.0(6)
_computing_cell_refinement 'IPDS (Stoe, 1999)'
_computing_data_collection 'IPDS (Stoe, 1999)'
_computing_data_reduction 'XRED (Stoe, 1997)'
_computing_molecular_graphics 'Ortep-3 for Windows (Farrugia, 1997)'
_computing_publication_material 'SHELX-97(Sheldrick, 1997)'
_computing_structure_refinement 'SHELXL-97 (Sheldrick, 1997)'
_computing_structure_solution 'SHELXS-97 (Sheldrick, 1990)'
_diffrn_ambient_temperature 153(2)
_diffrn_measured_fraction_theta_full 0.932
_diffrn_measured_fraction_theta_max 0.932
_diffrn_measurement_device_type 'Stoe IPDS'
_diffrn_radiation_monochromator graphite
_diffrn_radiation_source 'fine-focus sealed tube'
_diffrn_radiation_type MoK\a
_diffrn_radiation_wavelength 0.71073
_diffrn_reflns_av_R_equivalents 0.2653
_diffrn_reflns_av_sigmaI/netI 0.3397
_diffrn_reflns_limit_h_max 20
_diffrn_reflns_limit_h_min -20
_diffrn_reflns_limit_k_max 18
_diffrn_reflns_limit_k_min -18
_diffrn_reflns_limit_l_max 34
_diffrn_reflns_limit_l_min -34
_diffrn_reflns_number 55761
_diffrn_reflns_theta_full 26.07
_diffrn_reflns_theta_max 26.07
_diffrn_reflns_theta_min 1.99
_exptl_absorpt_coefficient_mu 0.470
_exptl_absorpt_correction_T_max 0.9860
_exptl_absorpt_correction_T_min 0.9119
_exptl_absorpt_correction_type none
_exptl_crystal_colour brown
_exptl_crystal_density_diffrn 1.418
_exptl_crystal_density_method 'not measured'
_exptl_crystal_description plate
_exptl_crystal_F_000 3024
_exptl_crystal_size_max 0.20
_exptl_crystal_size_mid 0.13
_exptl_crystal_size_min 0.03
_refine_diff_density_max 1.047
_refine_diff_density_min -0.741
_refine_diff_density_rms 0.123
_refine_ls_extinction_method none
_refine_ls_goodness_of_fit_ref 0.922
_refine_ls_hydrogen_treatment constr
_refine_ls_matrix_type full
_refine_ls_number_parameters 684
_refine_ls_number_reflns 12711
_refine_ls_number_restraints 0
_refine_ls_restrained_S_all 0.922
_refine_ls_R_factor_all 0.2606
_refine_ls_R_factor_gt 0.1205
_refine_ls_shift/su_max 0.000
_refine_ls_shift/su_mean 0.000
_refine_ls_structure_factor_coef Fsqd
_refine_ls_weighting_details 'calc w=1/[\s^2^(Fo^2^)+(0.1327P)^2^+0.0000P] where P=(Fo^2^+2Fc^2^)/3'
_refine_ls_weighting_scheme calc
_refine_ls_wR_factor_gt 0.2881
_refine_ls_wR_factor_ref 0.3355
_reflns_number_gt 3843
_reflns_number_total 12711
_reflns_threshold_expression >2sigma(I)
_cod_data_source_file ic701009u-file008.cif
_cod_data_source_block IP391
_cod_original_sg_symbol_H-M P21/n
_cod_database_code 4338896

loop_
_symmetry_equiv_pos_as_xyz
'x, y, z'
'-x+1/2, y+1/2, -z+1/2'
'-x, -y, -z'
'x-1/2, -y-1/2, z-1/2'

loop_
_atom_site_label
_atom_site_type_symbol
_atom_site_fract_x
_atom_site_fract_y
_atom_site_fract_z
_atom_site_U_iso_or_equiv
_atom_site_adp_type
_atom_site_occupancy
_atom_site_symmetry_multiplicity
_atom_site_calc_flag
_atom_site_refinement_flags
Ti1 Ti 0.49559(12) 0.73953(15) 0.71294(8) 0.0300(6) Uani 1 1 d .
Ti2 Ti 0.16251(12) 0.72449(14) 0.88546(7) 0.0293(5) Uani 1 1 d .
Ti3 Ti 0.07480(12) 0.80669(14) 0.63647(8) 0.0280(5) Uani 1 1 d .
N1 N 0.3721(5) 0.7622(6) 0.6804(3) 0.028(2) Uani 1 1 d .
N2 N 0.4045(5) 0.7244(6) 0.7727(3) 0.0239(15) Uani 1 1 d .
N3 N 0.2740(5) 0.7189(6) 0.8396(3) 0.0239(15) Uani 1 1 d .
N4 N 0.1221(5) 0.7598(6) 0.8124(3) 0.023(2) Uani 1 1 d .
N5 N 0.0878(5) 0.7915(6) 0.7144(3) 0.026(2) Uani 1 1 d .
N6 N 0.2072(5) 0.7846(6) 0.6513(3) 0.028(2) Uani 1 1 d .
C1 C 0.3068(3) 0.7551(5) 0.7116(2) 0.024(3) Uani 1 1 d G
C2 C 0.3244(3) 0.7388(5) 0.7590(2) 0.028(3) Uani 1 1 d G
C3 C 0.2620(4) 0.7389(5) 0.79227(17) 0.020(2) Uani 1 1 d G
C4 C 0.1821(3) 0.7552(5) 0.7782(2) 0.027(3) Uani 1 1 d G
C5 C 0.1645(3) 0.7715(5) 0.7309(2) 0.025(3) Uani 1 1 d G
C6 C 0.2268(4) 0.7714(5) 0.69760(17) 0.027(3) Uani 1 1 d G
C7 C 0.4197(4) 0.7054(5) 0.82034(18) 0.031(3) Uani 1 1 d G
C8 C 0.4997(3) 0.6902(5) 0.8346(2) 0.032(3) Uani 1 1 d G
H8 H 0.5428 0.6932 0.8122 0.039 Uiso 1 1 calc R
C9 C 0.5167(3) 0.6708(6) 0.8817(2) 0.033(3) Uani 1 1 d G
C10 C 0.4537(4) 0.6664(6) 0.91448(19) 0.030(3) Uani 1 1 d G
C11 C 0.3737(3) 0.6815(5) 0.9002(2) 0.031(3) Uani 1 1 d G
H11 H 0.3307 0.6786 0.9226 0.037 Uiso 1 1 calc R
C12 C 0.3567(3) 0.7010(5) 0.8531(2) 0.027(3) Uani 1 1 d G
C13 C 0.6046(7) 0.6550(10) 0.8967(5) 0.040(3) Uani 1 1 d .
H13A H 0.6205 0.7006 0.9201 0.048 Uiso 1 1 calc R
H13B H 0.6404 0.6595 0.8691 0.048 Uiso 1 1 calc R
H13C H 0.6097 0.5948 0.9107 0.048 Uiso 1 1 calc R
C14 C 0.4708(8) 0.6442(9) 0.9668(4) 0.040(3) Uani 1 1 d .
H14A H 0.5013 0.5874 0.9688 0.047 Uiso 1 1 calc R
H14B H 0.4191 0.6381 0.9837 0.047 Uiso 1 1 calc R
H14C H 0.5031 0.6928 0.9810 0.047 Uiso 1 1 calc R
C15 C 0.0431(3) 0.7853(6) 0.7970(2) 0.033(3) Uani 1 1 d G
C16 C -0.0174(4) 0.8003(6) 0.83051(19) 0.038(3) Uani 1 1 d G
H16 H -0.0061 0.7907 0.8631 0.045 Uiso 1 1 calc R
C17 C -0.0942(4) 0.8294(6) 0.8164(2) 0.043(4) Uani 1 1 d G
C18 C -0.1107(3) 0.8435(6) 0.7687(3) 0.036(3) Uani 1 1 d G
C19 C -0.0502(4) 0.8285(6) 0.73518(19) 0.035(3) Uani 1 1 d G
H19 H -0.0615 0.8381 0.7026 0.042 Uiso 1 1 calc R
C20 C 0.0266(4) 0.7994(6) 0.7493(2) 0.035(3) Uani 1 1 d G
C21 C -0.1579(9) 0.8473(11) 0.8547(6) 0.065(5) Uani 1 1 d .
H21A H -0.1727 0.9113 0.8545 0.078 Uiso 1 1 calc R
H21B H -0.1352 0.8313 0.8857 0.078 Uiso 1 1 calc R
H21C H -0.2065 0.8107 0.8485 0.078 Uiso 1 1 calc R
C22 C -0.1930(8) 0.8787(10) 0.7530(5) 0.054(4) Uani 1 1 d .
H22A H -0.2341 0.8313 0.7567 0.065 Uiso 1 1 calc R
H22B H -0.1902 0.8967 0.7197 0.065 Uiso 1 1 calc R
H22C H -0.2081 0.9309 0.7723 0.065 Uiso 1 1 calc R
C23 C 0.2720(4) 0.7868(6) 0.6183(2) 0.034(3) Uani 1 1 d G
C24 C 0.2549(3) 0.8051(6) 0.5711(2) 0.043(3) Uani 1 1 d G
H24 H 0.1999 0.8079 0.5606 0.052 Uiso 1 1 calc R
C25 C 0.3183(4) 0.8194(7) 0.53933(18) 0.041(3) Uani 1 1 d G
C26 C 0.3987(4) 0.8153(7) 0.5548(2) 0.052(4) Uani 1 1 d G
C27 C 0.4158(3) 0.7970(6) 0.6019(2) 0.043(3) Uani 1 1 d G
H27 H 0.4708 0.7942 0.6125 0.052 Uiso 1 1 calc R
C28 C 0.3525(4) 0.7828(6) 0.63371(19) 0.031(3) Uani 1 1 d G
C29 C 0.2980(9) 0.8377(13) 0.4867(5) 0.066(5) Uani 1 1 d .
H29A H 0.2397 0.8275 0.4812 0.079 Uiso 1 1 calc R
H29B H 0.3299 0.7970 0.4666 0.079 Uiso 1 1 calc R
H29C H 0.3115 0.9004 0.4789 0.079 Uiso 1 1 calc R
C30 C 0.4681(9) 0.8363(13) 0.5205(6) 0.072(5) Uani 1 1 d .
H30A H 0.5126 0.8659 0.5376 0.086 Uiso 1 1 calc R
H30B H 0.4481 0.8763 0.4954 0.086 Uiso 1 1 calc R
H30C H 0.4880 0.7800 0.5064 0.086 Uiso 1 1 calc R
C31 C 0.4839(8) 0.6135(8) 0.6597(4) 0.071(5) Uani 1 1 d G
H31 H 0.4458 0.6151 0.6344 0.085 Uiso 1 1 calc R
C32 C 0.5657(9) 0.6450(8) 0.6580(4) 0.085(7) Uani 1 1 d G
H32 H 0.5918 0.6713 0.6314 0.102 Uiso 1 1 calc R
C33 C 0.6016(6) 0.6302(8) 0.7030(5) 0.078(6) Uani 1 1 d G
H33 H 0.6559 0.6449 0.7119 0.094 Uiso 1 1 calc R
C34 C 0.5420(9) 0.5896(8) 0.7326(4) 0.074(6) Uani 1 1 d G
H34 H 0.5495 0.5724 0.7647 0.089 Uiso 1 1 calc R
C35 C 0.4693(7) 0.5793(7) 0.7058(5) 0.069(6) Uani 1 1 d G
H35 H 0.4196 0.5540 0.7168 0.083 Uiso 1 1 calc R
C36 C 0.4887(5) 0.9012(6) 0.7107(4) 0.062(5) Uani 1 1 d G
H36 H 0.4403 0.9319 0.7017 0.074 Uiso 1 1 calc R
C37 C 0.5519(7) 0.8726(7) 0.6798(3) 0.059(4) Uani 1 1 d G
H37 H 0.5532 0.8807 0.6465 0.071 Uiso 1 1 calc R
C38 C 0.6130(5) 0.8296(7) 0.7075(3) 0.050(4) Uani 1 1 d G
H38 H 0.6622 0.8040 0.6959 0.059 Uiso 1 1 calc R
C39 C 0.5875(5) 0.8317(6) 0.7555(3) 0.041(3) Uani 1 1 d G
H39 H 0.6167 0.8077 0.7816 0.049 Uiso 1 1 calc R
C40 C 0.5107(5) 0.8759(6) 0.7574(3) 0.050(4) Uani 1 1 d G
H40 H 0.4795 0.8867 0.7852 0.059 Uiso 1 1 calc R
C41 C 0.1659(5) 0.5679(6) 0.8635(3) 0.044(4) Uani 1 1 d G
H41 H 0.2005 0.5481 0.8387 0.053 Uiso 1 1 calc R
C42 C 0.1873(4) 0.5742(6) 0.9121(3) 0.041(3) Uani 1 1 d G
H42 H 0.2387 0.5593 0.9254 0.049 Uiso 1 1 calc R
C43 C 0.1182(6) 0.6067(6) 0.9371(2) 0.044(4) Uani 1 1 d G
H43 H 0.1154 0.6173 0.9702 0.053 Uiso 1 1 calc R
C44 C 0.0542(4) 0.6205(6) 0.9041(3) 0.043(4) Uani 1 1 d G
H44 H 0.0010 0.6420 0.9112 0.051 Uiso 1 1 calc R
C45 C 0.0836(5) 0.5965(6) 0.8586(3) 0.046(4) Uani 1 1 d G
H45 H 0.0535 0.5992 0.8299 0.056 Uiso 1 1 calc R
C46 C 0.2240(5) 0.8671(6) 0.9017(3) 0.046(4) Uani 1 1 d G
H46 H 0.2683 0.8876 0.8829 0.055 Uiso 1 1 calc R
C47 C 0.2300(5) 0.8141(6) 0.9433(3) 0.047(4) Uani 1 1 d G
H47 H 0.2791 0.7929 0.9574 0.056 Uiso 1 1 calc R
C48 C 0.1498(6) 0.7983(6) 0.9604(3) 0.047(4) Uani 1 1 d G
H48 H 0.1357 0.7647 0.9878 0.056 Uiso 1 1 calc R
C49 C 0.0942(4) 0.8415(6) 0.9292(3) 0.042(3) Uani 1 1 d G
H49 H 0.0364 0.8419 0.9321 0.050 Uiso 1 1 calc R
C50 C 0.1400(6) 0.8840(6) 0.8929(3) 0.047(4) Uani 1 1 d G
H50 H 0.1184 0.9178 0.8673 0.057 Uiso 1 1 calc R
C51 C 0.0352(7) 0.6549(7) 0.6515(3) 0.056(4) Uani 1 1 d G
H51 H 0.0404 0.6305 0.6824 0.067 Uiso 1 1 calc R
C52 C -0.0340(5) 0.7011(6) 0.6333(3) 0.051(4) Uani 1 1 d G
H52 H -0.0831 0.7130 0.6499 0.061 Uiso 1 1 calc R
C53 C -0.0167(5) 0.7263(6) 0.5859(3) 0.039(3) Uani 1 1 d G
H53 H -0.0522 0.7581 0.5652 0.047 Uiso 1 1 calc R
C54 C 0.0632(6) 0.6958(7) 0.5748(3) 0.062(5) Uani 1 1 d G
H54 H 0.0904 0.7035 0.5454 0.075 Uiso 1 1 calc R
C55 C 0.0952(5) 0.6516(7) 0.6153(4) 0.063(5) Uani 1 1 d G
H55 H 0.1476 0.6246 0.6178 0.075 Uiso 1 1 calc R
C56 C 0.0626(8) 0.9605(7) 0.6636(3) 0.066(5) Uani 1 1 d G
H56 H 0.0647 0.9741 0.6964 0.079 Uiso 1 1 calc R
C57 C -0.0088(5) 0.9397(6) 0.6372(3) 0.043(3) Uani 1 1 d G
H57 H -0.0628 0.9370 0.6493 0.051 Uiso 1 1 calc R
C58 C 0.0148(6) 0.9237(6) 0.5896(3) 0.044(3) Uani 1 1 d G
H58 H -0.0207 0.9085 0.5643 0.052 Uiso 1 1 calc R
C59 C 0.1007(7) 0.9346(7) 0.5866(4) 0.076(6) Uani 1 1 d G
H59 H 0.1328 0.9279 0.5588 0.091 Uiso 1 1 calc R
C60 C 0.1303(5) 0.9573(7) 0.6323(6) 0.072(6) Uani 1 1 d G
H60 H 0.1856 0.9684 0.6405 0.087 Uiso 1 1 calc R
P1 P 0.2775(2) 1.0039(2) 0.77659(14) 0.0425(9) Uani 1 1 d .
F1 F 0.3379(5) 0.9489(5) 0.8110(3) 0.061(2) Uani 1 1 d .
F2 F 0.2178(5) 1.0582(5) 0.7423(3) 0.056(2) Uani 1 1 d .
F3 F 0.3510(5) 1.0678(5) 0.7608(3) 0.052(2) Uani 1 1 d .
F4 F 0.2032(5) 0.9408(5) 0.7910(3) 0.053(2) Uani 1 1 d .
F5 F 0.3005(5) 0.9370(5) 0.7337(3) 0.059(2) Uani 1 1 d .
F6 F 0.2544(5) 1.0714(5) 0.8189(3) 0.061(2) Uani 1 1 d .
P2 P 0.7529(2) 0.3555(4) 0.92572(18) 0.0740(15) Uani 1 1 d .
F7 F 0.8280(9) 0.2875(10) 0.9268(5) 0.131(5) Uiso 1 1 d .
F8 F 0.6733(12) 0.4164(13) 0.9291(7) 0.182(7) Uiso 1 1 d .
F9 F 0.7720(13) 0.3782(14) 0.9786(8) 0.197(8) Uiso 1 1 d .
F10 F 0.7238(18) 0.3148(19) 0.8751(11) 0.280(12) Uiso 1 1 d .
F11 F 0.7014(12) 0.2729(13) 0.9489(7) 0.190(7) Uiso 1 1 d .
F12 F 0.8014(15) 0.4200(16) 0.8994(9) 0.233(10) Uiso 1 1 d .
O1 O 0.7390(7) 0.6626(9) 0.7868(5) 0.083(4) Uani 1 1 d .
C61 C 0.8008(9) 0.6206(11) 0.7930(7) 0.063(5) Uani 1 1 d .
C62 C 0.8547(12) 0.5962(11) 0.7537(7) 0.088(7) Uani 1 1 d .
H62A H 0.8858 0.5420 0.7620 0.106 Uiso 1 1 calc R
H62B H 0.8924 0.6460 0.7473 0.106 Uiso 1 1 calc R
H62C H 0.8218 0.5842 0.7254 0.106 Uiso 1 1 calc R
C63 C 0.8324(11) 0.5954(13) 0.8414(7) 0.090(7) Uani 1 1 d .
H63A H 0.8336 0.6491 0.8616 0.108 Uiso 1 1 calc R
H63B H 0.8877 0.5708 0.8385 0.108 Uiso 1 1 calc R
H63C H 0.7965 0.5500 0.8555 0.108 Uiso 1 1 calc R
O2 O 0.4042(9) 0.6351(11) 0.4724(6) 0.110(5) Uiso 1 1 d .
C64 C 0.3664(14) 0.5663(16) 0.4825(8) 0.097(6) Uiso 1 1 d .
C65 C 0.3012(15) 0.5662(17) 0.5195(10) 0.128(9) Uiso 1 1 d .
H65A H 0.3105 0.5161 0.5415 0.154 Uiso 1 1 calc R
H65B H 0.2478 0.5590 0.5043 0.154 Uiso 1 1 calc R
H65C H 0.3026 0.6233 0.5369 0.154 Uiso 1 1 calc R
C66 C 0.382(2) 0.479(2) 0.4572(13) 0.194(15) Uiso 1 1 d .
H66A H 0.3312 0.4559 0.4442 0.233 Uiso 1 1 calc R
H66B H 0.4055 0.4355 0.4794 0.233 Uiso 1 1 calc R
H66C H 0.4211 0.4899 0.4314 0.233 Uiso 1 1 calc R
O3 O 0.0924(13) 0.6379(14) 0.4590(8) 0.151(7) Uiso 1 1 d .
C67 C 0.050(2) 0.593(2) 0.4276(14) 0.156(11) Uiso 1 1 d .
C68 C 0.095(2) 0.548(2) 0.3926(12) 0.187(14) Uiso 1 1 d .
H68A H 0.1002 0.5863 0.3648 0.224 Uiso 1 1 calc R
H68B H 0.0661 0.4920 0.3838 0.224 Uiso 1 1 calc R
H68C H 0.1491 0.5325 0.4048 0.224 Uiso 1 1 calc R
C69 C -0.035(2) 0.583(2) 0.4411(12) 0.177(13) Uiso 1 1 d .
H69A H -0.0533 0.6386 0.4567 0.212 Uiso 1 1 calc R
H69B H -0.0405 0.5323 0.4629 0.212 Uiso 1 1 calc R
H69C H -0.0679 0.5724 0.4128 0.212 Uiso 1 1 calc R

loop_
_atom_site_aniso_label
_atom_site_aniso_U_11
_atom_site_aniso_U_22
_atom_site_aniso_U_33
_atom_site_aniso_U_23
_atom_site_aniso_U_13
_atom_site_aniso_U_12
Ti1 0.0163(9) 0.0481(14) 0.0256(12) 0.0056(10) 0.0042(9) 0.0010(9)
Ti2 0.0292(11) 0.0422(13) 0.0166(11) 0.0002(9) 0.0072(10) 0.0041(9)
Ti3 0.0241(10) 0.0344(12) 0.0254(12) 0.0012(9) -0.0001(9) -0.0009(9)
N1 0.022(4) 0.042(6) 0.018(5) 0.002(4) 0.006(4) -0.002(4)
N2 0.014(3) 0.039(4) 0.019(4) 0.002(3) -0.004(3) 0.003(3)
N3 0.014(3) 0.039(4) 0.019(4) 0.002(3) -0.004(3) 0.003(3)
N4 0.016(4) 0.033(5) 0.019(5) 0.003(4) 0.003(4) 0.004(4)
N5 0.022(5) 0.030(5) 0.026(6) 0.003(4) 0.011(4) 0.000(4)
N6 0.025(5) 0.035(6) 0.025(6) 0.000(4) 0.006(5) -0.006(4)
C1 0.022(5) 0.030(6) 0.022(6) -0.002(5) 0.012(5) -0.002(5)
C2 0.023(6) 0.025(6) 0.037(8) -0.001(5) 0.002(5) 0.000(5)
C3 0.029(6) 0.022(6) 0.009(5) -0.001(4) 0.009(5) 0.001(4)
C4 0.028(6) 0.020(6) 0.032(7) 0.001(5) 0.010(6) 0.006(5)
C5 0.020(5) 0.036(6) 0.019(6) 0.001(5) 0.003(5) 0.000(5)
C6 0.019(5) 0.037(7) 0.025(7) -0.005(5) 0.004(5) 0.001(5)
C7 0.026(6) 0.026(6) 0.041(8) 0.007(5) 0.003(6) 0.008(5)
C8 0.020(6) 0.052(8) 0.025(7) -0.002(6) 0.002(5) -0.001(5)
C9 0.029(6) 0.039(7) 0.031(8) 0.004(5) -0.009(6) 0.006(5)
C10 0.018(6) 0.047(8) 0.027(7) -0.003(5) -0.010(5) 0.006(5)
C11 0.031(6) 0.043(7) 0.018(7) 0.000(5) 0.003(6) 0.000(5)
C12 0.026(6) 0.032(7) 0.023(7) 0.000(5) 0.002(5) 0.013(5)
C13 0.026(6) 0.070(9) 0.025(7) 0.008(6) -0.012(6) 0.001(6)
C14 0.044(8) 0.042(8) 0.032(8) 0.000(6) 0.000(7) 0.002(6)
C15 0.018(6) 0.043(8) 0.037(8) 0.003(6) 0.008(6) 0.009(5)
C16 0.028(6) 0.061(9) 0.025(7) 0.006(6) 0.006(6) 0.008(6)
C17 0.022(6) 0.077(10) 0.031(8) -0.003(7) 0.017(6) 0.005(6)
C18 0.021(6) 0.060(9) 0.028(8) -0.002(6) 0.001(6) 0.008(6)
C19 0.028(6) 0.047(8) 0.031(8) 0.002(6) 0.000(6) 0.004(5)
C20 0.018(6) 0.049(8) 0.039(8) 0.003(6) 0.012(6) 0.012(5)
C21 0.041(8) 0.092(12) 0.061(11) -0.015(9) 0.028(8) 0.024(8)
C22 0.045(8) 0.066(10) 0.050(10) 0.002(7) 0.003(8) 0.015(7)
C23 0.025(6) 0.049(8) 0.027(7) 0.011(6) 0.007(6) 0.003(5)
C24 0.044(8) 0.069(9) 0.017(7) -0.001(6) 0.003(6) 0.006(7)
C25 0.028(6) 0.075(10) 0.020(7) 0.004(6) 0.004(6) 0.005(6)
C26 0.032(7) 0.105(12) 0.020(8) 0.005(7) 0.012(7) -0.001(7)
C27 0.044(8) 0.071(10) 0.013(7) 0.006(6) 0.004(6) 0.001(7)
C28 0.025(6) 0.046(8) 0.021(7) 0.000(5) -0.003(5) -0.009(5)
C29 0.044(9) 0.125(15) 0.028(9) 0.005(8) 0.005(8) -0.004(9)
C30 0.036(8) 0.131(16) 0.049(10) 0.019(10) 0.020(8) -0.005(9)
C31 0.102(15) 0.054(10) 0.056(12) -0.025(9) -0.031(11) 0.027(10)
C32 0.107(16) 0.056(11) 0.091(16) -0.003(10) 0.065(14) 0.013(10)
C33 0.041(9) 0.115(16) 0.079(14) -0.031(12) 0.004(10) 0.037(10)
C34 0.114(16) 0.052(10) 0.056(11) 0.014(8) 0.013(12) 0.049(10)
C35 0.056(10) 0.043(9) 0.109(17) -0.019(9) 0.027(11) 0.009(7)
C36 0.040(8) 0.025(7) 0.120(16) 0.028(8) -0.016(10) -0.009(6)
C37 0.063(10) 0.070(11) 0.044(10) 0.020(8) -0.021(9) -0.044(9)
C38 0.021(6) 0.067(10) 0.060(10) 0.010(8) 0.005(7) -0.015(6)
C39 0.032(7) 0.060(9) 0.029(8) 0.004(6) -0.008(6) -0.010(6)
C40 0.032(7) 0.049(9) 0.068(11) 0.000(8) 0.011(8) -0.016(6)
C41 0.044(8) 0.034(7) 0.054(10) 0.008(6) 0.015(7) 0.001(6)
C42 0.041(7) 0.049(8) 0.034(8) 0.011(6) 0.003(7) -0.003(6)
C43 0.052(9) 0.040(8) 0.040(9) -0.001(6) 0.010(8) -0.015(6)
C44 0.030(7) 0.040(8) 0.057(10) 0.006(6) 0.014(7) -0.005(6)
C45 0.050(8) 0.025(7) 0.063(10) 0.000(6) 0.018(8) -0.011(6)
C46 0.060(9) 0.038(8) 0.039(9) -0.009(6) 0.014(8) 0.002(7)
C47 0.045(8) 0.067(9) 0.028(8) -0.013(7) 0.001(7) 0.012(7)
C48 0.069(10) 0.047(8) 0.024(7) -0.016(6) 0.001(7) 0.009(7)
C49 0.036(7) 0.052(8) 0.037(8) -0.015(6) 0.004(7) 0.018(6)
C50 0.077(11) 0.031(7) 0.034(8) -0.002(6) 0.009(8) 0.001(7)
C51 0.083(12) 0.048(9) 0.038(9) -0.011(7) -0.029(9) 0.008(8)
C52 0.041(8) 0.041(8) 0.069(11) 0.001(7) -0.003(8) -0.018(6)
C53 0.044(7) 0.051(8) 0.023(7) 0.007(6) -0.018(6) -0.014(6)
C54 0.071(11) 0.061(10) 0.055(11) -0.033(8) 0.024(9) -0.021(8)
C55 0.058(10) 0.049(9) 0.081(14) 0.013(9) -0.048(10) -0.013(8)
C56 0.124(16) 0.026(8) 0.048(10) -0.017(7) -0.048(11) 0.010(9)
C57 0.036(7) 0.042(8) 0.049(9) 0.004(6) 0.005(7) 0.020(6)
C58 0.067(10) 0.033(7) 0.031(8) 0.003(6) -0.013(8) 0.007(6)
C59 0.081(13) 0.045(9) 0.101(16) 0.035(10) 0.044(12) 0.023(9)
C60 0.058(11) 0.034(9) 0.126(18) 0.024(10) -0.033(12) -0.003(7)
P1 0.051(2) 0.0316(18) 0.045(2) 0.0004(16) 0.0049(19) -0.0031(16)
F1 0.068(6) 0.060(5) 0.055(6) 0.016(4) 0.000(5) 0.015(4)
F2 0.072(5) 0.039(4) 0.056(6) 0.020(4) -0.015(5) -0.008(4)
F3 0.053(5) 0.044(5) 0.058(5) 0.001(4) 0.011(4) -0.018(4)
F4 0.065(5) 0.038(4) 0.057(6) 0.009(4) 0.011(4) -0.004(4)
F5 0.089(6) 0.030(4) 0.059(6) -0.010(4) 0.029(5) -0.007(4)
F6 0.081(6) 0.041(5) 0.060(6) -0.011(4) 0.006(5) -0.011(4)
P2 0.033(2) 0.139(5) 0.050(3) 0.024(3) 0.001(2) -0.007(2)
O1 0.060(7) 0.107(10) 0.084(10) -0.008(7) -0.010(7) 0.009(7)
C61 0.030(8) 0.069(11) 0.091(15) 0.005(10) 0.002(9) -0.002(7)
C62 0.092(14) 0.061(11) 0.112(17) 0.014(10) 0.045(13) 0.012(10)
C63 0.070(12) 0.101(15) 0.098(16) 0.049(12) 0.041(12) 0.023(10)

loop_
_atom_type_symbol
_atom_type_description
_atom_type_scat_dispersion_real
_atom_type_scat_dispersion_imag
_atom_type_scat_source
C C 0.0033 0.0016 'International Tables Vol C Tables 4.2.6.8 and 6.1.1.4'
H H 0.0000 0.0000 'International Tables Vol C Tables 4.2.6.8 and 6.1.1.4'
N N 0.0061 0.0033 'International Tables Vol C Tables 4.2.6.8 and 6.1.1.4'
O O 0.0106 0.0060 'International Tables Vol C Tables 4.2.6.8 and 6.1.1.4'
F F 0.0171 0.0103 'International Tables Vol C Tables 4.2.6.8 and 6.1.1.4'
P P 0.1023 0.0942 'International Tables Vol C Tables 4.2.6.8 and 6.1.1.4'
Ti Ti 0.2776 0.4457 'International Tables Vol C Tables 4.2.6.8 and 6.1.1.4'

loop_
_geom_angle_atom_site_label_1
_geom_angle_atom_site_label_2
_geom_angle_atom_site_label_3
_geom_angle
N1 Ti1 N2 74.1(3)
N1 Ti1 C38 128.7(3)
N2 Ti1 C38 130.2(3)
N1 Ti1 C39 134.1(3)
N2 Ti1 C39 95.6(3)
C38 Ti1 C39 35.10(12)
N1 Ti1 C37 93.7(3)
N2 Ti1 C37 129.3(4)
C38 Ti1 C37 35.02(12)
C39 Ti1 C37 58.08(15)
N1 Ti1 C40 100.5(3)
N2 Ti1 C40 76.1(3)
C38 Ti1 C40 57.95(15)
C39 Ti1 C40 34.73(12)
C37 Ti1 C40 57.63(15)
N1 Ti1 C32 104.8(5)
N2 Ti1 C32 138.1(4)
C38 Ti1 C32 84.1(4)
C39 Ti1 C32 111.3(5)
C37 Ti1 C32 92.5(4)
C40 Ti1 C32 142.0(4)
N1 Ti1 C33 135.0(4)
N2 Ti1 C33 119.9(4)
C38 Ti1 C33 77.5(4)
C39 Ti1 C33 89.4(4)
C37 Ti1 C33 103.6(4)
C40 Ti1 C33 124.0(4)
C32 Ti1 C33 34.55(13)
N1 Ti1 C36 78.3(3)
N2 Ti1 C36 95.0(4)
C38 Ti1 C36 57.87(15)
C39 Ti1 C36 57.68(15)
C37 Ti1 C36 34.61(12)
C40 Ti1 C36 34.44(12)
C32 Ti1 C36 126.3(4)
C33 Ti1 C36 135.0(4)
N1 Ti1 C31 77.8(4)
N2 Ti1 C31 109.7(5)
C38 Ti1 C31 117.7(4)
C39 Ti1 C31 144.9(4)
C37 Ti1 C31 115.4(4)
C40 Ti1 C31 172.9(4)
C32 Ti1 C31 34.44(14)
C33 Ti1 C31 57.19(16)
C36 Ti1 C31 139.0(4)
N1 Ti1 C34 121.0(5)
N2 Ti1 C34 86.9(4)
C38 Ti1 C34 106.3(4)
C39 Ti1 C34 102.4(4)
C37 Ti1 C34 137.2(5)
C40 Ti1 C34 128.6(4)
C32 Ti1 C34 57.16(16)
C33 Ti1 C34 34.36(13)
C36 Ti1 C34 160.1(4)
C31 Ti1 C34 56.92(16)
N1 Ti1 C35 87.3(4)
N2 Ti1 C35 81.3(4)
C38 Ti1 C35 134.3(3)
C39 Ti1 C35 136.3(4)
C37 Ti1 C35 148.4(4)
C40 Ti1 C35 152.9(4)
C32 Ti1 C35 57.04(16)
C33 Ti1 C35 56.98(16)
C36 Ti1 C35 165.6(4)
C31 Ti1 C35 34.19(13)
C34 Ti1 C35 34.14(13)
N4 Ti2 N3 73.4(3)
N4 Ti2 C47 130.0(3)
N3 Ti2 C47 92.3(3)
N4 Ti2 C42 124.1(3)
N3 Ti2 C42 90.5(3)
C47 Ti2 C42 103.0(3)
N4 Ti2 C46 95.4(3)
N3 Ti2 C46 78.5(3)
C47 Ti2 C46 34.66(12)
C42 Ti2 C46 134.0(3)
N4 Ti2 C48 133.3(3)
N3 Ti2 C48 126.9(3)
C47 Ti2 C48 34.61(12)
C42 Ti2 C48 99.4(3)
C46 Ti2 C48 57.46(15)
N4 Ti2 C43 130.4(3)
N3 Ti2 C43 125.0(3)
C47 Ti2 C43 97.4(3)
C42 Ti2 C43 34.58(12)
C46 Ti2 C43 131.2(3)
C48 Ti2 C43 76.5(3)
N4 Ti2 C41 89.7(3)
N3 Ti2 C41 78.2(3)
C47 Ti2 C41 134.9(3)
C42 Ti2 C41 34.48(12)
C46 Ti2 C41 153.6(3)
C48 Ti2 C41 132.2(3)
C43 Ti2 C41 57.27(14)
N4 Ti2 C50 78.8(3)
N3 Ti2 C50 102.3(3)
C47 Ti2 C50 57.41(15)
C42 Ti2 C50 156.6(3)
C46 Ti2 C50 34.49(12)
C48 Ti2 C50 57.24(14)
C43 Ti2 C50 128.2(3)
C41 Ti2 C50 167.6(3)
N4 Ti2 C49 99.7(3)
N3 Ti2 C49 134.7(3)
C47 Ti2 C49 57.36(14)
C42 Ti2 C49 126.2(3)
C46 Ti2 C49 57.27(14)
C48 Ti2 C49 34.41(11)
C43 Ti2 C49 94.1(3)
C41 Ti2 C49 147.1(3)
C50 Ti2 C49 34.33(11)
N4 Ti2 C44 97.7(3)
N3 Ti2 C44 134.7(3)
C47 Ti2 C44 123.3(3)
C42 Ti2 C44 57.23(14)
C46 Ti2 C44 146.7(3)
C48 Ti2 C44 92.0(3)
C43 Ti2 C44 34.40(11)
C41 Ti2 C44 57.01(14)
C50 Ti2 C44 119.8(3)
C49 Ti2 C44 90.3(3)
N4 Ti2 C45 74.6(3)
N3 Ti2 C45 103.0(3)
C47 Ti2 C45 154.4(3)
C42 Ti2 C45 57.13(14)
C46 Ti2 C45 168.8(3)
C48 Ti2 C45 126.1(3)
C43 Ti2 C45 57.07(14)
C41 Ti2 C45 34.25(11)
C50 Ti2 C45 135.9(3)
C49 Ti2 C45 118.5(3)
C44 Ti2 C45 34.20(11)
N5 Ti3 N6 73.0(3)
N5 Ti3 C52 92.4(3)
N6 Ti3 C52 129.7(3)
N5 Ti3 C51 75.7(3)
N6 Ti3 C51 95.3(4)
C52 Ti3 C51 34.75(13)
N5 Ti3 C53 127.0(3)
N6 Ti3 C53 130.4(3)
C52 Ti3 C53 34.69(12)
C51 Ti3 C53 57.59(15)
N5 Ti3 C58 131.3(3)
N6 Ti3 C58 127.5(4)
C52 Ti3 C58 98.6(4)
C51 Ti3 C58 132.2(3)
C53 Ti3 C58 76.9(3)
N5 Ti3 C55 97.8(4)
N6 Ti3 C55 76.7(3)
C52 Ti3 C55 57.54(16)
C51 Ti3 C55 34.56(13)
C53 Ti3 C55 57.34(15)
C58 Ti3 C55 127.9(4)
N5 Ti3 C54 131.0(3)
N6 Ti3 C54 96.4(3)
C52 Ti3 C54 57.47(15)
C51 Ti3 C54 57.38(16)
C53 Ti3 C54 34.46(12)
C58 Ti3 C54 93.6(3)
C55 Ti3 C54 34.38(13)
N5 Ti3 C59 130.2(4)
N6 Ti3 C59 93.1(4)
C52 Ti3 C59 129.2(4)
C51 Ti3 C59 154.1(4)
C53 Ti3 C59 98.8(4)
C58 Ti3 C59 34.44(12)
C55 Ti3 C59 125.9(4)
C54 Ti3 C59 97.4(4)
N5 Ti3 C57 97.4(3)
N6 Ti3 C57 132.3(4)
C52 Ti3 C57 96.5(3)
C51 Ti3 C57 128.3(4)
C53 Ti3 C57 93.3(3)
C58 Ti3 C57 34.45(12)
C55 Ti3 C57 150.3(3)
C54 Ti3 C57 121.6(4)
C59 Ti3 C57 57.15(15)
N5 Ti3 C60 96.1(4)
N6 Ti3 C60 77.3(3)
C52 Ti3 C60 153.0(3)
C51 Ti3 C60 170.4(4)
C53 Ti3 C60 131.9(4)
C58 Ti3 C60 57.09(15)
C55 Ti3 C60 145.3(4)
C54 Ti3 C60 128.8(5)
C59 Ti3 C60 34.29(12)
C57 Ti3 C60 56.99(15)
N5 Ti3 C56 77.8(3)
N6 Ti3 C56 99.2(4)
C52 Ti3 C56 124.9(4)
C51 Ti3 C56 144.5(4)
C53 Ti3 C56 127.5(3)
C58 Ti3 C56 57.09(14)
C55 Ti3 C56 174.9(4)
C54 Ti3 C56 150.4(4)
C59 Ti3 C56 56.99(15)
C57 Ti3 C56 34.30(12)
C60 Ti3 C56 34.21(12)
C28 N1 C1 116.2(7)
C28 N1 Ti1 128.9(5)
C1 N1 Ti1 114.9(6)
C2 N2 C7 117.9(7)
C2 N2 Ti1 113.7(6)
C7 N2 Ti1 128.4(6)
C3 N3 C12 115.6(6)
C3 N3 Ti2 115.8(5)
C12 N3 Ti2 128.5(6)
C4 N4 C15 116.7(7)
C4 N4 Ti2 115.2(6)
C15 N4 Ti2 128.1(5)
C5 N5 C20 115.5(8)
C5 N5 Ti3 116.4(5)
C20 N5 Ti3 128.1(6)
C6 N6 C23 117.5(8)
C6 N6 Ti3 115.5(5)
C23 N6 Ti3 127.0(7)
C2 C1 C6 120.0
C2 C1 N1 117.8(6)
C6 C1 N1 122.0(6)
N2 C2 C1 119.5(5)
N2 C2 C3 120.5(5)
C1 C2 C3 120.0
N3 C3 C4 116.6(5)
N3 C3 C2 123.4(5)
C4 C3 C2 120.0
N4 C4 C3 118.7(6)
N4 C4 C5 121.2(6)
C3 C4 C5 120.0
N5 C5 C6 116.3(5)
N5 C5 C4 123.6(5)
C6 C5 C4 120.0
N6 C6 C5 118.5(5)
N6 C6 C1 121.4(5)
C5 C6 C1 120.0
C8 C7 C12 120.0
C8 C7 N2 118.7(5)
C12 C7 N2 121.3(5)
C7 C8 C9 120.0
C10 C9 C8 120.0
C10 C9 C13 120.7(6)
C8 C9 C13 119.3(6)
C11 C10 C9 120.0
C11 C10 C14 119.0(6)
C9 C10 C14 121.0(6)
C12 C11 C10 120.0
C11 C12 C7 120.0
C11 C12 N3 118.9(5)
C7 C12 N3 121.0(5)
C16 C15 C20 120.0
C16 C15 N4 119.0(6)
C20 C15 N4 120.9(6)
C17 C16 C15 120.0
C18 C17 C16 120.0
C18 C17 C21 122.0(8)
C16 C17 C21 118.0(8)
C17 C18 C19 120.0
C17 C18 C22 120.6(7)
C19 C18 C22 119.4(7)
C20 C19 C18 120.0
C19 C20 C15 120.0
C19 C20 N5 117.9(6)
C15 C20 N5 121.9(6)
C24 C23 C28 120.0
C24 C23 N6 119.2(6)
C28 C23 N6 120.3(6)
C23 C24 C25 120.0
C24 C25 C26 120.0
C24 C25 C29 119.2(7)
C26 C25 C29 120.8(7)
C27 C26 C25 120.0
C27 C26 C30 120.0(8)
C25 C26 C30 119.9(8)
C26 C27 C28 120.0
C27 C28 C23 120.0
C27 C28 N1 118.3(6)
C23 C28 N1 121.7(6)
C35 C31 C32 108.0
C35 C31 Ti1 73.5(4)
C32 C31 Ti1 72.0(4)
C33 C32 C31 108.0
C33 C32 Ti1 72.9(4)
C31 C32 Ti1 73.5(4)
C34 C33 C32 108.0
C34 C33 Ti1 73.6(4)
C32 C33 Ti1 72.6(4)
C33 C34 C35 108.0
C33 C34 Ti1 72.0(4)
C35 C34 Ti1 73.3(4)
C34 C35 C31 108.0
C34 C35 Ti1 72.6(4)
C31 C35 Ti1 72.3(4)
C37 C36 C40 108.0
C37 C36 Ti1 71.6(3)
C40 C36 Ti1 72.6(3)
C36 C37 C38 108.0
C36 C37 Ti1 73.8(3)
C38 C37 Ti1 71.6(3)
C39 C38 C37 108.0
C39 C38 Ti1 73.0(4)
C37 C38 Ti1 73.4(4)
C38 C39 C40 108.0
C38 C39 Ti1 71.9(3)
C40 C39 Ti1 73.9(3)
C39 C40 C36 108.0
C39 C40 Ti1 71.4(3)
C36 C40 Ti1 73.0(3)
C42 C41 C45 108.0
C42 C41 Ti2 72.1(3)
C45 C41 Ti2 73.4(3)
C43 C42 C41 108.0
C43 C42 Ti2 72.9(3)
C41 C42 Ti2 73.4(3)
C44 C43 C42 108.0
C44 C43 Ti2 73.6(3)
C42 C43 Ti2 72.5(3)
C43 C44 C45 108.0
C43 C44 Ti2 72.0(3)
C45 C44 Ti2 73.2(3)
C41 C45 C44 108.0
C41 C45 Ti2 72.3(3)
C44 C45 Ti2 72.6(3)
C47 C46 C50 108.0
C47 C46 Ti2 72.4(3)
C50 C46 Ti2 73.4(3)
C46 C47 C48 108.0
C46 C47 Ti2 72.9(3)
C48 C47 Ti2 73.2(3)
C47 C48 C49 108.0
C47 C48 Ti2 72.2(3)
C49 C48 Ti2 73.4(3)
C50 C49 C48 108.0
C50 C49 Ti2 72.7(3)
C48 C49 Ti2 72.2(3)
C49 C50 C46 108.0
C49 C50 Ti2 73.0(3)
C46 C50 Ti2 72.1(3)
C52 C51 C55 108.0
C52 C51 Ti3 72.4(4)
C55 C51 Ti3 73.5(4)
C53 C52 C51 108.0
C53 C52 Ti3 73.2(4)
C51 C52 Ti3 72.9(4)
C52 C53 C54 108.0
C52 C53 Ti3 72.1(4)
C54 C53 Ti3 73.4(4)
C55 C54 C53 108.0
C55 C54 Ti3 72.6(4)
C53 C54 Ti3 72.2(4)
C54 C55 C51 108.0
C54 C55 Ti3 73.0(4)
C51 C55 Ti3 72.0(4)
C57 C56 C60 108.0
C57 C56 Ti3 72.4(4)
C60 C56 Ti3 72.9(4)
C56 C57 C58 108.0
C56 C57 Ti3 73.3(4)
C58 C57 Ti3 72.5(4)
C59 C58 C57 108.0
C59 C58 Ti3 73.1(4)
C57 C58 Ti3 73.1(4)
C60 C59 C58 108.0
C60 C59 Ti3 73.3(4)
C58 C59 Ti3 72.5(4)
C59 C60 C56 108.0
C59 C60 Ti3 72.4(4)
C56 C60 Ti3 72.9(4)
F4 P1 F2 89.1(5)
F4 P1 F3 178.5(5)
F2 P1 F3 89.5(4)
F4 P1 F1 91.1(5)
F2 P1 F1 179.8(5)
F3 P1 F1 90.3(5)
F4 P1 F6 89.7(4)
F2 P1 F6 89.6(5)
F3 P1 F6 90.9(4)
F1 P1 F6 90.6(5)
F4 P1 F5 90.6(4)
F2 P1 F5 89.8(5)
F3 P1 F5 88.7(4)
F1 P1 F5 90.0(5)
F6 P1 F5 179.3(5)
F12 P2 F7 90.3(11)
F12 P2 F9 103.9(13)
F7 P2 F9 87.9(10)
F12 P2 F8 96.1(12)
F7 P2 F8 173.5(9)
F9 P2 F8 89.0(11)
F12 P2 F10 87.3(14)
F7 P2 F10 90.4(12)
F9 P2 F10 168.7(13)
F8 P2 F10 91.4(13)
F12 P2 F11 171.5(13)
F7 P2 F11 85.2(9)
F9 P2 F11 83.1(10)
F8 P2 F11 88.7(10)
F10 P2 F11 85.6(13)
O1 C61 C62 121.7(19)
O1 C61 C63 123.3(17)
C62 C61 C63 114.8(15)
O2 C64 C66 121(2)
O2 C64 C65 122(2)
C66 C64 C65 117(2)
O3 C67 C68 117(3)
O3 C67 C69 112(3)
C68 C67 C69 130(4)

loop_
_geom_bond_atom_site_label_1
_geom_bond_atom_site_label_2
_geom_bond_distance
Ti1 N1 2.248(10)
Ti1 N2 2.267(8)
Ti1 C38 2.347(9)
Ti1 C39 2.362(9)
Ti1 C37 2.371(9)
Ti1 C40 2.395(9)
Ti1 C32 2.389(10)
Ti1 C33 2.393(10)
Ti1 C36 2.401(9)
Ti1 C31 2.407(11)
Ti1 C34 2.414(10)
Ti1 C35 2.423(10)
Ti2 N4 2.232(9)
Ti2 N3 2.244(8)
Ti2 C47 2.380(9)
Ti2 C42 2.386(9)
Ti2 C46 2.386(9)
Ti2 C48 2.393(9)
Ti2 C43 2.391(9)
Ti2 C41 2.404(9)
Ti2 C50 2.403(9)
Ti2 C49 2.408(8)
Ti2 C44 2.411(8)
Ti2 C45 2.419(9)
Ti3 N5 2.225(10)
Ti3 N6 2.234(10)
Ti3 C52 2.374(9)
Ti3 C51 2.381(10)
Ti3 C53 2.389(9)
Ti3 C58 2.394(9)
Ti3 C55 2.400(10)
Ti3 C54 2.405(10)
Ti3 C59 2.402(10)
Ti3 C57 2.401(9)
Ti3 C60 2.414(10)
Ti3 C56 2.414(10)
N1 C28 1.392(11)
N1 C1 1.394(9)
N2 C2 1.385(9)
N2 C7 1.399(10)
N3 C3 1.384(10)
N3 C12 1.432(10)
N4 C4 1.380(8)
N4 C15 1.418(10)
N5 C5 1.373(10)
N5 C20 1.412(9)
N6 C6 1.361(11)
N6 C23 1.415(9)
C1 C2 1.3900
C1 C6 1.3900
C2 C3 1.3900
C3 C4 1.3900
C4 C5 1.3900
C5 C6 1.3900
C7 C8 1.3900
C7 C12 1.3900
C8 C9 1.3900
C9 C10 1.3900
C9 C13 1.520(12)
C10 C11 1.3900
C10 C14 1.540(14)
C11 C12 1.3900
C15 C16 1.3900
C15 C20 1.3900
C16 C17 1.3900
C17 C18 1.3900
C17 C21 1.528(12)
C18 C19 1.3900
C18 C22 1.514(15)
C19 C20 1.3900
C23 C24 1.3900
C23 C28 1.3900
C24 C25 1.3900
C25 C26 1.3900
C25 C29 1.550(16)
C26 C27 1.3900
C26 C30 1.526(12)
C27 C28 1.3900
C31 C35 1.4200
C31 C32 1.4200
C32 C33 1.4200
C33 C34 1.4200
C34 C35 1.4200
C36 C37 1.4200
C36 C40 1.4200
C37 C38 1.4200
C38 C39 1.4200
C39 C40 1.4200
C41 C42 1.4200
C41 C45 1.4200
C42 C43 1.4200
C43 C44 1.4200
C44 C45 1.4200
C46 C47 1.4200
C46 C50 1.4200
C47 C48 1.4200
C48 C49 1.4200
C49 C50 1.4200
C51 C52 1.4200
C51 C55 1.4200
C52 C53 1.4200
C53 C54 1.4200
C54 C55 1.4200
C56 C57 1.4200
C56 C60 1.4200
C57 C58 1.4200
C58 C59 1.4200
C59 C60 1.4200
P1 F4 1.587(8)
P1 F2 1.596(9)
P1 F3 1.598(7)
P1 F1 1.610(9)
P1 F6 1.605(8)
P1 F5 1.612(8)
P2 F12 1.45(2)
P2 F7 1.591(15)
P2 F9 1.56(2)
P2 F8 1.590(19)
P2 F10 1.63(3)
P2 F11 1.63(2)
O1 C61 1.201(18)
C61 C62 1.47(2)
C61 C63 1.51(3)
O2 C64 1.23(2)
C64 C66 1.50(3)
C64 C65 1.50(3)
O3 C67 1.31(4)
C67 C68 1.40(4)
C67 C69 1.45(4)

loop_
_geom_torsion_atom_site_label_1
_geom_torsion_atom_site_label_2
_geom_torsion_atom_site_label_3
_geom_torsion_atom_site_label_4
_geom_torsion
N2 Ti1 N1 C28 179.1(9)
C38 Ti1 N1 C28 49.9(10)
C39 Ti1 N1 C28 96.7(9)
C37 Ti1 N1 C28 49.2(9)
C40 Ti1 N1 C28 106.9(9)
C32 Ti1 N1 C28 -44.4(9)
C33 Ti1 N1 C28 -64.2(11)
C36 Ti1 N1 C28 80.4(9)
C31 Ti1 N1 C28 -66.1(9)
C34 Ti1 N1 C28 -104.7(9)
C35 Ti1 N1 C28 -99.2(9)
N2 Ti1 N1 C1 -0.5(6)
C38 Ti1 N1 C1 -129.7(6)
C39 Ti1 N1 C1 -82.8(7)
C37 Ti1 N1 C1 -130.4(7)
C40 Ti1 N1 C1 -72.6(7)
C32 Ti1 N1 C1 136.1(6)
C33 Ti1 N1 C1 116.3(8)
C36 Ti1 N1 C1 -99.2(7)
C31 Ti1 N1 C1 114.4(8)
C34 Ti1 N1 C1 75.8(7)
C35 Ti1 N1 C1 81.2(7)
N1 Ti1 N2 C2 -1.6(6)
C38 Ti1 N2 C2 126.0(6)
C39 Ti1 N2 C2 132.7(6)
C37 Ti1 N2 C2 80.0(7)
C40 Ti1 N2 C2 103.7(7)
C32 Ti1 N2 C2 -96.2(9)
C33 Ti1 N2 C2 -134.8(6)
C36 Ti1 N2 C2 74.7(7)
C31 Ti1 N2 C2 -72.1(7)
C34 Ti1 N2 C2 -125.2(7)
C35 Ti1 N2 C2 -91.3(7)
N1 Ti1 N2 C7 -179.8(9)
C38 Ti1 N2 C7 -52.1(10)
C39 Ti1 N2 C7 -45.5(8)
C37 Ti1 N2 C7 -98.2(8)
C40 Ti1 N2 C7 -74.4(8)
C32 Ti1 N2 C7 85.6(11)
C33 Ti1 N2 C7 47.0(9)
C36 Ti1 N2 C7 -103.4(8)
C31 Ti1 N2 C7 109.8(8)
C34 Ti1 N2 C7 56.7(9)
C35 Ti1 N2 C7 90.6(9)
N4 Ti2 N3 C3 0.0(6)
C47 Ti2 N3 C3 -131.2(7)
C42 Ti2 N3 C3 125.7(7)
C46 Ti2 N3 C3 -99.3(7)
C48 Ti2 N3 C3 -132.1(6)
C43 Ti2 N3 C3 128.1(6)
C41 Ti2 N3 C3 93.3(7)
C50 Ti2 N3 C3 -74.1(7)
C49 Ti2 N3 C3 -87.2(8)
C44 Ti2 N3 C3 84.5(8)
C45 Ti2 N3 C3 69.4(7)
N4 Ti2 N3 C12 177.1(9)
C47 Ti2 N3 C12 45.8(8)
C42 Ti2 N3 C12 -57.3(8)
C46 Ti2 N3 C12 77.8(8)
C48 Ti2 N3 C12 44.9(9)
C43 Ti2 N3 C12 -54.9(9)
C41 Ti2 N3 C12 -89.7(8)
C50 Ti2 N3 C12 102.9(8)
C49 Ti2 N3 C12 89.8(9)
C44 Ti2 N3 C12 -98.5(9)
C45 Ti2 N3 C12 -113.5(8)
N3 Ti2 N4 C4 3.3(6)
C47 Ti2 N4 C4 82.1(7)
C42 Ti2 N4 C4 -75.7(7)
C46 Ti2 N4 C4 79.6(6)
C48 Ti2 N4 C4 128.8(6)
C43 Ti2 N4 C4 -118.9(6)
C41 Ti2 N4 C4 -74.5(6)
C50 Ti2 N4 C4 109.9(7)
C49 Ti2 N4 C4 137.2(6)
C44 Ti2 N4 C4 -131.1(6)
C45 Ti2 N4 C4 -105.7(7)
N3 Ti2 N4 C15 -177.2(9)
C47 Ti2 N4 C15 -98.5(8)
C42 Ti2 N4 C15 103.7(8)
C46 Ti2 N4 C15 -101.0(8)
C48 Ti2 N4 C15 -51.8(10)
C43 Ti2 N4 C15 60.6(9)
C41 Ti2 N4 C15 105.0(8)
C50 Ti2 N4 C15 -70.7(8)
C49 Ti2 N4 C15 -43.3(8)
C44 Ti2 N4 C15 48.3(8)
C45 Ti2 N4 C15 73.8(8)
N6 Ti3 N5 C5 -4.0(6)
C52 Ti3 N5 C5 127.0(7)
C51 Ti3 N5 C5 96.3(7)
C53 Ti3 N5 C5 124.2(6)
C58 Ti3 N5 C5 -129.3(7)
C55 Ti3 N5 C5 69.5(7)
C54 Ti3 N5 C5 79.7(8)
C59 Ti3 N5 C5 -83.4(7)
C57 Ti3 N5 C5 -136.0(7)
C60 Ti3 N5 C5 -78.6(7)
C56 Ti3 N5 C5 -107.7(7)
N6 Ti3 N5 C20 176.4(9)
C52 Ti3 N5 C20 -52.6(8)
C51 Ti3 N5 C20 -83.4(8)
C53 Ti3 N5 C20 -55.5(9)
C58 Ti3 N5 C20 51.0(10)
C55 Ti3 N5 C20 -110.2(8)
C54 Ti3 N5 C20 -100.0(8)
C59 Ti3 N5 C20 97.0(8)
C57 Ti3 N5 C20 44.3(8)
C60 Ti3 N5 C20 101.7(8)
C56 Ti3 N5 C20 72.7(8)
N5 Ti3 N6 C6 1.6(6)
C52 Ti3 N6 C6 -77.0(8)
C51 Ti3 N6 C6 -71.7(7)
C53 Ti3 N6 C6 -122.8(7)
C58 Ti3 N6 C6 131.1(6)
C55 Ti3 N6 C6 -101.0(7)
C54 Ti3 N6 C6 -129.4(7)
C59 Ti3 N6 C6 132.8(7)
C57 Ti3 N6 C6 86.1(8)
C60 Ti3 N6 C6 102.2(8)
C56 Ti3 N6 C6 75.8(7)
N5 Ti3 N6 C23 -175.4(9)
C52 Ti3 N6 C23 106.0(8)
C51 Ti3 N6 C23 111.3(8)
C53 Ti3 N6 C23 60.2(9)
C58 Ti3 N6 C23 -46.0(9)
C55 Ti3 N6 C23 82.0(8)
C54 Ti3 N6 C23 53.6(8)
C59 Ti3 N6 C23 -44.2(8)
C57 Ti3 N6 C23 -91.0(9)
C60 Ti3 N6 C23 -74.8(9)
C56 Ti3 N6 C23 -101.2(8)
C28 N1 C1 C2 -177.0(6)
Ti1 N1 C1 C2 2.6(8)
C28 N1 C1 C6 -2.7(11)
Ti1 N1 C1 C6 176.9(4)
C7 N2 C2 C1 -177.9(6)
Ti1 N2 C2 C1 3.7(8)
C7 N2 C2 C3 3.3(11)
Ti1 N2 C2 C3 -175.0(4)
C6 C1 C2 N2 -178.7(7)
N1 C1 C2 N2 -4.3(8)
C6 C1 C2 C3 0.0
N1 C1 C2 C3 174.4(7)
C12 N3 C3 C4 179.1(6)
Ti2 N3 C3 C4 -3.4(8)
C12 N3 C3 C2 2.4(11)
Ti2 N3 C3 C2 179.8(4)
N2 C2 C3 N3 -4.7(9)
C1 C2 C3 N3 176.6(8)
N2 C2 C3 C4 178.7(8)
C1 C2 C3 C4 0.0
C15 N4 C4 C3 174.0(6)
Ti2 N4 C4 C3 -6.5(8)
C15 N4 C4 C5 -2.5(10)
Ti2 N4 C4 C5 177.0(4)
N3 C3 C4 N4 6.7(8)
C2 C3 C4 N4 -176.5(7)
N3 C3 C4 C5 -176.9(7)
C2 C3 C4 C5 0.0
C20 N5 C5 C6 -174.4(6)
Ti3 N5 C5 C6 5.9(8)
C20 N5 C5 C4 3.1(11)
Ti3 N5 C5 C4 -176.6(4)
N4 C4 C5 N5 -1.1(9)
C3 C4 C5 N5 -177.5(8)
N4 C4 C5 C6 176.4(7)
C3 C4 C5 C6 0.0
C23 N6 C6 C5 178.2(6)
Ti3 N6 C6 C5 0.9(8)
C23 N6 C6 C1 -4.0(11)
Ti3 N6 C6 C1 178.7(4)
N5 C5 C6 N6 -4.5(8)
C4 C5 C6 N6 177.9(8)
N5 C5 C6 C1 177.6(7)
C4 C5 C6 C1 0.0
C2 C1 C6 N6 -177.8(8)
N1 C1 C6 N6 8.0(9)
C2 C1 C6 C5 0.0
N1 C1 C6 C5 -174.2(8)
C2 N2 C7 C8 179.6(6)
Ti1 N2 C7 C8 -2.3(10)
C2 N2 C7 C12 -0.1(11)
Ti1 N2 C7 C12 178.0(5)
C12 C7 C8 C9 0.0
N2 C7 C8 C9 -179.7(8)
C7 C8 C9 C10 0.0
C7 C8 C9 C13 -179.6(9)
C8 C9 C10 C11 0.0
C13 C9 C10 C11 179.6(9)
C8 C9 C10 C14 179.5(9)
C13 C9 C10 C14 -0.9(10)
C9 C10 C11 C12 0.0
C14 C10 C11 C12 -179.5(8)
C10 C11 C12 C7 0.0
C10 C11 C12 N3 -178.2(8)
C8 C7 C12 C11 0.0
N2 C7 C12 C11 179.7(8)
C8 C7 C12 N3 178.2(8)
N2 C7 C12 N3 -2.1(9)
C3 N3 C12 C11 179.1(6)
Ti2 N3 C12 C11 2.1(10)
C3 N3 C12 C7 0.9(10)
Ti2 N3 C12 C7 -176.1(5)
C4 N4 C15 C16 -173.2(6)
Ti2 N4 C15 C16 7.4(10)
C4 N4 C15 C20 3.8(11)
Ti2 N4 C15 C20 -175.6(5)
C20 C15 C16 C17 0.0
N4 C15 C16 C17 177.0(8)
C15 C16 C17 C18 0.0
C15 C16 C17 C21 -178.5(10)
C16 C17 C18 C19 0.0
C21 C17 C18 C19 178.4(11)
C16 C17 C18 C22 -177.6(10)
C21 C17 C18 C22 0.9(12)
C17 C18 C19 C20 0.0
C22 C18 C19 C20 177.6(10)
C18 C19 C20 C15 0.0
C18 C19 C20 N5 -175.4(8)
C16 C15 C20 C19 0.0
N4 C15 C20 C19 -177.0(8)
C16 C15 C20 N5 175.2(8)
N4 C15 C20 N5 -1.8(9)
C5 N5 C20 C19 173.6(6)
Ti3 N5 C20 C19 -6.7(10)
C5 N5 C20 C15 -1.7(11)
Ti3 N5 C20 C15 178.0(5)
C6 N6 C23 C24 -176.4(7)
Ti3 N6 C23 C24 0.5(10)
C6 N6 C23 C28 -4.9(11)
Ti3 N6 C23 C28 172.0(5)
C28 C23 C24 C25 0.0
N6 C23 C24 C25 171.5(8)
C23 C24 C25 C26 0.0
C23 C24 C25 C29 178.7(11)
C24 C25 C26 C27 0.0
C29 C25 C26 C27 -178.7(11)
C24 C25 C26 C30 -176.5(11)
C29 C25 C26 C30 4.7(13)
C25 C26 C27 C28 0.0
C30 C26 C27 C28 176.5(11)
C26 C27 C28 C23 0.0
C26 C27 C28 N1 178.3(9)
C24 C23 C28 C27 0.0
N6 C23 C28 C27 -171.4(9)
C24 C23 C28 N1 -178.2(9)
N6 C23 C28 N1 10.3(10)
C1 N1 C28 C27 175.4(6)
Ti1 N1 C28 C27 -4.1(11)
C1 N1 C28 C23 -6.3(11)
Ti1 N1 C28 C23 174.1(5)
N1 Ti1 C31 C35 -103.4(6)
N2 Ti1 C31 C35 -35.4(6)
C38 Ti1 C31 C35 129.1(7)
C39 Ti1 C31 C35 98.3(10)
C37 Ti1 C31 C35 168.3(6)
C32 Ti1 C31 C35 115.8(2)
C33 Ti1 C31 C35 78.2(2)
C36 Ti1 C31 C35 -159.1(5)
C34 Ti1 C31 C35 36.97(14)
N1 Ti1 C31 C32 140.9(7)
N2 Ti1 C31 C32 -151.1(6)
C38 Ti1 C31 C32 13.3(7)
C39 Ti1 C31 C32 -17.5(10)
C37 Ti1 C31 C32 52.6(6)
C33 Ti1 C31 C32 -37.57(14)
C36 Ti1 C31 C32 85.2(5)
C34 Ti1 C31 C32 -78.8(2)
C35 Ti1 C31 C32 -115.8(2)
C35 C31 C32 C33 0.0
Ti1 C31 C32 C33 65.2(4)
C35 C31 C32 Ti1 -65.2(4)
N1 Ti1 C32 C33 -155.0(6)
N2 Ti1 C32 C33 -72.4(10)
C38 Ti1 C32 C33 76.5(7)
C39 Ti1 C32 C33 54.0(6)
C37 Ti1 C32 C33 110.5(6)
C40 Ti1 C32 C33 75.0(7)
C36 Ti1 C32 C33 118.8(5)
C31 Ti1 C32 C33 -115.36(18)
C34 Ti1 C32 C33 -37.34(15)
C35 Ti1 C32 C33 -78.3(2)
N1 Ti1 C32 C31 -39.6(6)
N2 Ti1 C32 C31 42.9(10)
C38 Ti1 C32 C31 -168.2(6)
C39 Ti1 C32 C31 169.3(6)
C37 Ti1 C32 C31 -134.1(6)
C40 Ti1 C32 C31 -169.6(7)
C33 Ti1 C32 C31 115.36(18)
C36 Ti1 C32 C31 -125.9(5)
C34 Ti1 C32 C31 78.0(2)
C35 Ti1 C32 C31 37.10(14)
C31 C32 C33 C34 0.0
Ti1 C32 C33 C34 65.6(4)
C31 C32 C33 Ti1 -65.6(4)
N1 Ti1 C33 C34 -80.2(9)
N2 Ti1 C33 C34 17.3(7)
C38 Ti1 C33 C34 146.7(7)
C39 Ti1 C33 C34 113.4(6)
C37 Ti1 C33 C34 170.3(6)
C40 Ti1 C33 C34 110.4(5)
C32 Ti1 C33 C34 -115.45(19)
C36 Ti1 C33 C34 153.3(6)
C31 Ti1 C33 C34 -78.0(2)
C35 Ti1 C33 C34 -37.01(14)
N1 Ti1 C33 C32 35.3(9)
N2 Ti1 C33 C32 132.8(7)
C38 Ti1 C33 C32 -97.8(7)
C39 Ti1 C33 C32 -131.1(6)
C37 Ti1 C33 C32 -74.3(6)
C40 Ti1 C33 C32 -134.2(5)
C36 Ti1 C33 C32 -91.3(6)
C31 Ti1 C33 C32 37.45(14)
C34 Ti1 C33 C32 115.45(19)
C35 Ti1 C33 C32 78.4(2)
C32 C33 C34 C35 0.0
Ti1 C33 C34 C35 64.9(4)
C32 C33 C34 Ti1 -64.9(4)
N1 Ti1 C34 C33 125.6(7)
N2 Ti1 C34 C33 -165.0(6)
C38 Ti1 C34 C33 -33.9(6)
C39 Ti1 C34 C33 -70.0(6)
C37 Ti1 C34 C33 -14.0(8)
C40 Ti1 C34 C33 -95.6(5)
C32 Ti1 C34 C33 37.56(14)
C36 Ti1 C34 C33 -69.0(11)
C31 Ti1 C34 C33 78.9(2)
C35 Ti1 C34 C33 115.9(2)
N1 Ti1 C34 C35 9.7(7)
N2 Ti1 C34 C35 79.1(6)
C38 Ti1 C34 C35 -149.8(6)
C39 Ti1 C34 C35 174.1(6)
C37 Ti1 C34 C35 -129.9(8)
C40 Ti1 C34 C35 148.4(5)
C32 Ti1 C34 C35 -78.4(2)
C33 Ti1 C34 C35 -115.9(2)
C36 Ti1 C34 C35 175.1(11)
C31 Ti1 C34 C35 -37.03(15)
C33 C34 C35 C31 0.0
Ti1 C34 C35 C31 64.1(4)
C33 C34 C35 Ti1 -64.1(4)
C32 C31 C35 C34 0.0
Ti1 C31 C35 C34 -64.3(4)
C32 C31 C35 Ti1 64.3(4)
N1 Ti1 C35 C34 -171.7(6)
N2 Ti1 C35 C34 -97.3(6)
C38 Ti1 C35 C34 42.4(9)
C39 Ti1 C35 C34 -8.3(8)
C37 Ti1 C35 C34 95.7(11)
C40 Ti1 C35 C34 -63.9(8)
C32 Ti1 C35 C34 78.7(2)
C33 Ti1 C35 C34 37.26(15)
C36 Ti1 C35 C34 -173.3(16)
C31 Ti1 C35 C34 116.11(19)
N1 Ti1 C35 C31 72.2(6)
N2 Ti1 C35 C31 146.6(6)
C38 Ti1 C35 C31 -73.8(9)
C39 Ti1 C35 C31 -124.4(8)
C37 Ti1 C35 C31 -20.5(11)
C40 Ti1 C35 C31 -180.0(8)
C32 Ti1 C35 C31 -37.38(15)
C33 Ti1 C35 C31 -78.9(2)
C36 Ti1 C35 C31 70.6(16)
C34 Ti1 C35 C31 -116.11(19)
N1 Ti1 C36 C37 -114.5(5)
N2 Ti1 C36 C37 172.8(4)
C38 Ti1 C36 C37 37.58(13)
C39 Ti1 C36 C37 79.34(19)
C40 Ti1 C36 C37 116.50(17)
C32 Ti1 C36 C37 -14.7(7)
C33 Ti1 C36 C37 30.0(8)
C31 Ti1 C36 C37 -59.0(6)
C34 Ti1 C36 C37 78.2(14)
C35 Ti1 C36 C37 -112.9(16)
N1 Ti1 C36 C40 129.0(4)
N2 Ti1 C36 C40 56.3(4)
C38 Ti1 C36 C40 -78.9(2)
C39 Ti1 C36 C40 -37.15(13)
C37 Ti1 C36 C40 -116.50(17)
C32 Ti1 C36 C40 -131.2(7)
C33 Ti1 C36 C40 -86.5(8)
C31 Ti1 C36 C40 -175.5(6)
C34 Ti1 C36 C40 -38.3(13)
C35 Ti1 C36 C40 130.6(16)
C40 C36 C37 C38 0.0
Ti1 C36 C37 C38 -63.9(3)
C40 C36 C37 Ti1 63.9(3)
N1 Ti1 C37 C36 63.2(4)
N2 Ti1 C37 C36 -9.3(6)
C38 Ti1 C37 C36 -115.84(17)
C39 Ti1 C37 C36 -78.09(19)
C40 Ti1 C37 C36 -36.82(12)
C32 Ti1 C37 C36 168.2(6)
C33 Ti1 C37 C36 -158.7(5)
C31 Ti1 C37 C36 141.5(5)
C34 Ti1 C37 C36 -150.6(6)
C35 Ti1 C37 C36 154.1(8)
N1 Ti1 C37 C38 179.1(4)
N2 Ti1 C37 C38 106.6(6)
C39 Ti1 C37 C38 37.75(13)
C40 Ti1 C37 C38 79.02(19)
C32 Ti1 C37 C38 -75.9(5)
C33 Ti1 C37 C38 -42.8(5)
C36 Ti1 C37 C38 115.84(17)
C31 Ti1 C37 C38 -102.7(4)
C34 Ti1 C37 C38 -34.7(6)
C35 Ti1 C37 C38 -90.1(8)
C36 C37 C38 C39 0.0
Ti1 C37 C38 C39 -65.3(3)
C36 C37 C38 Ti1 65.3(3)
N1 Ti1 C38 C39 114.2(5)
N2 Ti1 C38 C39 11.5(6)
C37 Ti1 C38 C39 115.34(16)
C40 Ti1 C38 C39 37.29(12)
C32 Ti1 C38 C39 -141.7(5)
C33 Ti1 C38 C39 -107.3(6)
C36 Ti1 C38 C39 78.21(19)
C31 Ti1 C38 C39 -149.2(5)
C34 Ti1 C38 C39 -88.4(4)
C35 Ti1 C38 C39 -111.6(6)
N1 Ti1 C38 C37 -1.2(5)
N2 Ti1 C38 C37 -103.8(6)
C39 Ti1 C38 C37 -115.34(16)
C40 Ti1 C38 C37 -78.05(18)
C32 Ti1 C38 C37 103.0(5)
C33 Ti1 C38 C37 137.4(6)
C36 Ti1 C38 C37 -37.14(12)
C31 Ti1 C38 C37 95.5(5)
C34 Ti1 C38 C37 156.2(5)
C35 Ti1 C38 C37 133.0(6)
C37 C38 C39 C40 0.0
Ti1 C38 C39 C40 -65.6(3)
C37 C38 C39 Ti1 65.6(3)
N1 Ti1 C39 C38 -97.9(6)
N2 Ti1 C39 C38 -171.2(4)
C37 Ti1 C39 C38 -37.67(12)
C40 Ti1 C39 C38 -115.64(17)
C32 Ti1 C39 C38 41.5(5)
C33 Ti1 C39 C38 68.8(5)
C36 Ti1 C39 C38 -78.80(19)
C31 Ti1 C39 C38 52.0(7)
C34 Ti1 C39 C38 100.8(5)
C35 Ti1 C39 C38 105.6(5)
N1 Ti1 C39 C40 17.8(6)
N2 Ti1 C39 C40 -55.5(4)
C38 Ti1 C39 C40 115.64(17)
C37 Ti1 C39 C40 77.98(19)
C32 Ti1 C39 C40 157.1(5)
C33 Ti1 C39 C40 -175.6(5)
C36 Ti1 C39 C40 36.85(12)
C31 Ti1 C39 C40 167.6(7)
C34 Ti1 C39 C40 -143.5(5)
C35 Ti1 C39 C40 -138.8(5)
C38 C39 C40 C36 0.0
Ti1 C39 C40 C36 -64.3(3)
C38 C39 C40 Ti1 64.3(3)
C37 C36 C40 C39 0.0
Ti1 C36 C40 C39 63.2(3)
C37 C36 C40 Ti1 -63.2(3)
N1 Ti1 C40 C39 -167.1(4)
N2 Ti1 C40 C39 122.3(5)
C38 Ti1 C40 C39 -37.70(13)
C37 Ti1 C40 C39 -79.36(19)
C32 Ti1 C40 C39 -36.0(8)
C33 Ti1 C40 C39 5.3(6)
C36 Ti1 C40 C39 -116.37(17)
C34 Ti1 C40 C39 48.0(6)
C35 Ti1 C40 C39 88.1(8)
N1 Ti1 C40 C36 -50.7(4)
N2 Ti1 C40 C36 -121.3(5)
C38 Ti1 C40 C36 78.7(2)
C39 Ti1 C40 C36 116.37(17)
C37 Ti1 C40 C36 37.00(13)
C32 Ti1 C40 C36 80.4(8)
C33 Ti1 C40 C36 121.7(6)
C34 Ti1 C40 C36 164.3(6)
C35 Ti1 C40 C36 -155.5(8)
N4 Ti2 C41 C42 -178.2(4)
N3 Ti2 C41 C42 108.7(4)
C47 Ti2 C41 C42 27.3(5)
C46 Ti2 C41 C42 80.2(7)
C48 Ti2 C41 C42 -21.1(5)
C43 Ti2 C41 C42 -37.55(13)
C50 Ti2 C41 C42 -157.8(13)
C49 Ti2 C41 C42 -70.7(7)
C44 Ti2 C41 C42 -78.78(18)
C45 Ti2 C41 C42 -115.77(15)
N4 Ti2 C41 C45 -62.4(4)
N3 Ti2 C41 C45 -135.6(4)
C47 Ti2 C41 C45 143.1(5)
C42 Ti2 C41 C45 115.77(15)
C46 Ti2 C41 C45 -164.1(7)
C48 Ti2 C41 C45 94.7(5)
C43 Ti2 C41 C45 78.22(18)
C50 Ti2 C41 C45 -42.0(13)
C49 Ti2 C41 C45 45.1(7)
C44 Ti2 C41 C45 37.00(12)
C45 C41 C42 C43 0.0
Ti2 C41 C42 C43 65.2(3)
C45 C41 C42 Ti2 -65.2(3)
N4 Ti2 C42 C43 -113.3(5)
N3 Ti2 C42 C43 176.5(4)
C47 Ti2 C42 C43 84.0(4)
C46 Ti2 C42 C43 102.2(4)
C48 Ti2 C42 C43 48.9(4)
C41 Ti2 C42 C43 -115.41(16)
C50 Ti2 C42 C43 52.8(8)
C49 Ti2 C42 C43 25.1(4)
C44 Ti2 C42 C43 -37.33(11)
C45 Ti2 C42 C43 -78.30(17)
N4 Ti2 C42 C41 2.1(4)
N3 Ti2 C42 C41 -68.0(4)
C47 Ti2 C42 C41 -160.5(3)
C46 Ti2 C42 C41 -142.4(4)
C48 Ti2 C42 C41 164.3(4)
C43 Ti2 C42 C41 115.41(16)
C50 Ti2 C42 C41 168.2(8)
C49 Ti2 C42 C41 140.6(4)
C44 Ti2 C42 C41 78.08(18)
C45 Ti2 C42 C41 37.12(12)
C41 C42 C43 C44 0.0
Ti2 C42 C43 C44 65.5(3)
C41 C42 C43 Ti2 -65.5(3)
N4 Ti2 C43 C44 -21.8(5)
N3 Ti2 C43 C44 -119.7(5)
C47 Ti2 C43 C44 142.2(4)
C42 Ti2 C43 C44 -115.50(16)
C46 Ti2 C43 C44 133.5(4)
C48 Ti2 C43 C44 114.4(4)
C41 Ti2 C43 C44 -78.06(18)
C50 Ti2 C43 C44 88.3(4)
C49 Ti2 C43 C44 84.6(4)
C45 Ti2 C43 C44 -37.03(12)
N4 Ti2 C43 C42 93.7(5)
N3 Ti2 C43 C42 -4.2(5)
C47 Ti2 C43 C42 -102.3(3)
C46 Ti2 C43 C42 -111.0(4)
C48 Ti2 C43 C42 -130.1(4)
C41 Ti2 C43 C42 37.44(12)
C50 Ti2 C43 C42 -156.2(4)
C49 Ti2 C43 C42 -159.9(4)
C44 Ti2 C43 C42 115.50(16)
C45 Ti2 C43 C42 78.47(17)
C42 C43 C44 C45 0.0
Ti2 C43 C44 C45 64.9(3)
C42 C43 C44 Ti2 -64.9(3)
N4 Ti2 C44 C43 163.4(4)
N3 Ti2 C44 C43 89.1(6)
C47 Ti2 C44 C43 -46.6(4)
C42 Ti2 C44 C43 37.54(12)
C46 Ti2 C44 C43 -84.2(6)
C48 Ti2 C44 C43 -62.4(4)
C41 Ti2 C44 C43 78.87(19)
C50 Ti2 C44 C43 -115.2(4)
C49 Ti2 C44 C43 -96.7(4)
C45 Ti2 C44 C43 115.92(16)
N4 Ti2 C44 C45 47.5(4)
N3 Ti2 C44 C45 -26.8(6)
C47 Ti2 C44 C45 -162.6(4)
C42 Ti2 C44 C45 -78.39(18)
C46 Ti2 C44 C45 159.9(6)
C48 Ti2 C44 C45 -178.3(4)
C43 Ti2 C44 C45 -115.92(16)
C41 Ti2 C44 C45 -37.05(12)
C50 Ti2 C44 C45 128.9(4)
C49 Ti2 C44 C45 147.3(4)
C42 C41 C45 C44 0.0
Ti2 C41 C45 C44 -64.3(3)
C42 C41 C45 Ti2 64.3(3)
C43 C44 C45 C41 0.0
Ti2 C44 C45 C41 64.1(3)
C43 C44 C45 Ti2 -64.1(3)
N4 Ti2 C45 C41 113.2(4)
N3 Ti2 C45 C41 44.7(4)
C47 Ti2 C45 C41 -80.6(8)
C42 Ti2 C45 C41 -37.38(12)
C46 Ti2 C45 C41 140.9(13)
C48 Ti2 C45 C41 -114.0(5)
C43 Ti2 C45 C41 -78.84(19)
C50 Ti2 C45 C41 168.1(4)
C49 Ti2 C45 C41 -154.0(4)
C44 Ti2 C45 C41 -116.10(17)
N4 Ti2 C45 C44 -130.7(4)
N3 Ti2 C45 C44 160.8(4)
C47 Ti2 C45 C44 35.5(8)
C42 Ti2 C45 C44 78.72(18)
C46 Ti2 C45 C44 -103.0(13)
C48 Ti2 C45 C44 2.1(5)
C43 Ti2 C45 C44 37.26(12)
C41 Ti2 C45 C44 116.10(17)
C50 Ti2 C45 C44 -75.8(4)
C49 Ti2 C45 C44 -37.9(4)
N4 Ti2 C46 C47 176.6(4)
N3 Ti2 C46 C47 -111.6(4)
C42 Ti2 C46 C47 -32.2(5)
C48 Ti2 C46 C47 37.46(13)
C43 Ti2 C46 C47 15.3(5)
C41 Ti2 C46 C47 -83.1(7)
C50 Ti2 C46 C47 115.63(15)
C49 Ti2 C46 C47 78.58(18)
C44 Ti2 C46 C47 63.6(7)
C45 Ti2 C46 C47 149.8(14)
N4 Ti2 C46 C50 61.0(4)
N3 Ti2 C46 C50 132.8(4)
C47 Ti2 C46 C50 -115.63(15)
C42 Ti2 C46 C50 -147.8(5)
C48 Ti2 C46 C50 -78.18(18)
C43 Ti2 C46 C50 -100.3(5)
C41 Ti2 C46 C50 161.3(6)
C49 Ti2 C46 C50 -37.06(12)
C44 Ti2 C46 C50 -52.0(7)
C45 Ti2 C46 C50 34.2(14)
C50 C46 C47 C48 0.0
Ti2 C46 C47 C48 -65.3(3)
C50 C46 C47 Ti2 65.3(3)
N4 Ti2 C47 C46 -4.4(5)
N3 Ti2 C47 C46 65.8(4)
C42 Ti2 C47 C46 156.9(4)
C48 Ti2 C47 C46 -115.50(16)
C43 Ti2 C47 C46 -168.4(4)
C41 Ti2 C47 C46 141.4(4)
C50 Ti2 C47 C46 -37.29(12)
C49 Ti2 C47 C46 -78.32(18)
C44 Ti2 C47 C46 -144.0(4)
C45 Ti2 C47 C46 -166.9(7)
N4 Ti2 C47 C48 111.1(5)
N3 Ti2 C47 C48 -178.7(4)
C42 Ti2 C47 C48 -87.6(4)
C46 Ti2 C47 C48 115.50(16)
C43 Ti2 C47 C48 -52.9(4)
C41 Ti2 C47 C48 -103.1(4)
C50 Ti2 C47 C48 78.21(17)
C49 Ti2 C47 C48 37.18(12)
C44 Ti2 C47 C48 -28.5(4)
C45 Ti2 C47 C48 -51.4(7)
C46 C47 C48 C49 0.0
Ti2 C47 C48 C49 -65.1(3)
C46 C47 C48 Ti2 65.1(3)
N4 Ti2 C48 C47 -100.9(5)
N3 Ti2 C48 C47 1.6(5)
C42 Ti2 C48 C47 99.4(4)
C46 Ti2 C48 C47 -37.51(12)
C43 Ti2 C48 C47 125.5(4)
C41 Ti2 C48 C47 111.3(4)
C50 Ti2 C48 C47 -78.74(18)
C49 Ti2 C48 C47 -115.78(16)
C44 Ti2 C48 C47 156.5(4)
C45 Ti2 C48 C47 155.3(4)
N4 Ti2 C48 C49 14.8(5)
N3 Ti2 C48 C49 117.4(5)
C47 Ti2 C48 C49 115.78(16)
C42 Ti2 C48 C49 -144.8(4)
C46 Ti2 C48 C49 78.26(19)
C43 Ti2 C48 C49 -118.7(4)
C41 Ti2 C48 C49 -132.9(4)
C50 Ti2 C48 C49 37.04(12)
C44 Ti2 C48 C49 -87.7(4)
C45 Ti2 C48 C49 -88.9(4)
C47 C48 C49 C50 0.0
Ti2 C48 C49 C50 -64.4(3)
C47 C48 C49 Ti2 64.4(3)
N4 Ti2 C49 C50 -53.0(4)
N3 Ti2 C49 C50 23.2(6)
C47 Ti2 C49 C50 78.69(19)
C42 Ti2 C49 C50 160.9(4)
C46 Ti2 C49 C50 37.23(13)
C48 Ti2 C49 C50 116.09(17)
C43 Ti2 C49 C50 174.9(4)
C41 Ti2 C49 C50 -157.7(6)
C44 Ti2 C49 C50 -150.9(4)
C45 Ti2 C49 C50 -130.7(4)
N4 Ti2 C49 C48 -169.1(4)
N3 Ti2 C49 C48 -92.9(6)
C47 Ti2 C49 C48 -37.41(13)
C42 Ti2 C49 C48 44.8(4)
C46 Ti2 C49 C48 -78.9(2)
C43 Ti2 C49 C48 58.8(4)
C41 Ti2 C49 C48 86.2(6)
C50 Ti2 C49 C48 -116.09(17)
C44 Ti2 C49 C48 93.0(4)
C45 Ti2 C49 C48 113.2(4)
C48 C49 C50 C46 0.0
Ti2 C49 C50 C46 -64.1(3)
C48 C49 C50 Ti2 64.1(3)
C47 C46 C50 C49 0.0
Ti2 C46 C50 C49 64.7(3)
C47 C46 C50 Ti2 -64.7(3)
N4 Ti2 C50 C49 126.6(4)
N3 Ti2 C50 C49 -163.3(4)
C47 Ti2 C50 C49 -78.51(18)
C42 Ti2 C50 C49 -41.7(9)
C46 Ti2 C50 C49 -116.00(17)
C48 Ti2 C50 C49 -37.12(12)
C43 Ti2 C50 C49 -6.5(5)
C41 Ti2 C50 C49 105.7(12)
C44 Ti2 C50 C49 34.1(5)
C45 Ti2 C50 C49 73.0(4)
N4 Ti2 C50 C46 -117.4(4)
N3 Ti2 C50 C46 -47.3(4)
C47 Ti2 C50 C46 37.49(12)
C42 Ti2 C50 C46 74.3(9)
C48 Ti2 C50 C46 78.88(19)
C43 Ti2 C50 C46 109.5(5)
C41 Ti2 C50 C46 -138.3(12)
C49 Ti2 C50 C46 116.00(17)
C44 Ti2 C50 C46 150.1(4)
C45 Ti2 C50 C46 -171.0(4)
N5 Ti3 C51 C52 116.3(5)
N6 Ti3 C51 C52 -172.9(4)
C53 Ti3 C51 C52 -37.47(13)
C58 Ti3 C51 C52 -17.3(6)
C55 Ti3 C51 C52 -115.64(18)
C54 Ti3 C51 C52 -78.6(2)
C59 Ti3 C51 C52 -64.4(10)
C57 Ti3 C51 C52 28.1(5)
C56 Ti3 C51 C52 73.2(6)
N5 Ti3 C51 C55 -128.1(5)
N6 Ti3 C51 C55 -57.2(5)
C52 Ti3 C51 C55 115.64(18)
C53 Ti3 C51 C55 78.2(2)
C58 Ti3 C51 C55 98.3(7)
C54 Ti3 C51 C55 37.04(13)
C59 Ti3 C51 C55 51.2(10)
C57 Ti3 C51 C55 143.7(6)
C56 Ti3 C51 C55 -171.2(6)
C55 C51 C52 C53 0.0
Ti3 C51 C52 C53 65.3(4)
C55 C51 C52 Ti3 -65.3(4)
N5 Ti3 C52 C53 -176.0(4)
N6 Ti3 C52 C53 -106.2(6)
C51 Ti3 C52 C53 -115.50(18)
C58 Ti3 C52 C53 51.6(4)
C55 Ti3 C52 C53 -78.2(2)
C54 Ti3 C52 C53 -37.16(13)
C59 Ti3 C52 C53 34.0(5)
C57 Ti3 C52 C53 86.3(4)
C60 Ti3 C52 C53 75.5(10)
C56 Ti3 C52 C53 107.2(4)
N5 Ti3 C52 C51 -60.5(4)
N6 Ti3 C52 C51 9.3(6)
C53 Ti3 C52 C51 115.50(18)
C58 Ti3 C52 C51 167.1(4)
C55 Ti3 C52 C51 37.31(13)
C54 Ti3 C52 C51 78.3(2)
C59 Ti3 C52 C51 149.5(5)
C57 Ti3 C52 C51 -158.2(4)
C60 Ti3 C52 C51 -169.0(10)
C56 Ti3 C52 C51 -137.3(4)
C51 C52 C53 C54 0.0
Ti3 C52 C53 C54 65.1(4)
C51 C52 C53 Ti3 -65.1(4)
N5 Ti3 C53 C52 5.1(5)
N6 Ti3 C53 C52 104.2(6)
C51 Ti3 C53 C52 37.55(14)
C58 Ti3 C53 C52 -127.3(5)
C55 Ti3 C53 C52 78.8(2)
C54 Ti3 C53 C52 115.82(18)
C59 Ti3 C53 C52 -154.0(4)
C57 Ti3 C53 C52 -96.7(4)
C60 Ti3 C53 C52 -143.8(6)
C56 Ti3 C53 C52 -99.2(5)
N5 Ti3 C53 C54 -110.8(5)
N6 Ti3 C53 C54 -11.6(6)
C52 Ti3 C53 C54 -115.82(18)
C51 Ti3 C53 C54 -78.3(2)
C58 Ti3 C53 C54 116.9(5)
C55 Ti3 C53 C54 -37.01(13)
C59 Ti3 C53 C54 90.2(4)
C57 Ti3 C53 C54 147.4(4)
C60 Ti3 C53 C54 100.4(6)
C56 Ti3 C53 C54 145.0(5)
C52 C53 C54 C55 0.0
Ti3 C53 C54 C55 64.2(4)
C52 C53 C54 Ti3 -64.2(4)
N5 Ti3 C54 C55 -18.0(6)
N6 Ti3 C54 C55 55.0(4)
C52 Ti3 C54 C55 -78.7(2)
C51 Ti3 C54 C55 -37.23(14)
C53 Ti3 C54 C55 -116.16(18)
C58 Ti3 C54 C55 -176.6(5)
C59 Ti3 C54 C55 149.0(5)
C57 Ti3 C54 C55 -155.3(5)
C60 Ti3 C54 C55 133.8(4)
C56 Ti3 C54 C55 176.6(8)
N5 Ti3 C54 C53 98.1(6)
N6 Ti3 C54 C53 171.1(4)
C52 Ti3 C54 C53 37.42(14)
C51 Ti3 C54 C53 78.9(2)
C58 Ti3 C54 C53 -60.5(4)
C55 Ti3 C54 C53 116.16(18)
C59 Ti3 C54 C53 -94.9(4)
C57 Ti3 C54 C53 -39.1(4)
C60 Ti3 C54 C53 -110.1(4)
C56 Ti3 C54 C53 -67.2(8)
C53 C54 C55 C51 0.0
Ti3 C54 C55 C51 63.9(4)
C53 C54 C55 Ti3 -63.9(4)
C52 C51 C55 C54 0.0
Ti3 C51 C55 C54 -64.6(4)
C52 C51 C55 Ti3 64.6(4)
N5 Ti3 C55 C54 166.4(4)
N6 Ti3 C55 C54 -123.3(5)
C52 Ti3 C55 C54 78.5(2)
C51 Ti3 C55 C54 116.05(17)
C53 Ti3 C55 C54 37.10(14)
C58 Ti3 C55 C54 4.3(6)
C59 Ti3 C55 C54 -39.1(5)
C57 Ti3 C55 C54 46.1(9)
C60 Ti3 C55 C54 -80.8(7)
N5 Ti3 C55 C51 50.3(4)
N6 Ti3 C55 C51 120.7(5)
C52 Ti3 C55 C51 -37.52(14)
C53 Ti3 C55 C51 -78.9(2)
C58 Ti3 C55 C51 -111.8(6)
C54 Ti3 C55 C51 -116.05(18)
C59 Ti3 C55 C51 -155.2(6)
C57 Ti3 C55 C51 -69.9(9)
C60 Ti3 C55 C51 163.1(7)
N5 Ti3 C56 C57 -123.3(5)
N6 Ti3 C56 C57 166.5(5)
C52 Ti3 C56 C57 -39.0(6)
C51 Ti3 C56 C57 -80.7(6)
C53 Ti3 C56 C57 4.3(7)
C58 Ti3 C56 C57 37.40(13)
C54 Ti3 C56 C57 45.4(11)
C59 Ti3 C56 C57 78.7(2)
C60 Ti3 C56 C57 115.91(18)
N5 Ti3 C56 C60 120.8(6)
N6 Ti3 C56 C60 50.6(5)
C52 Ti3 C56 C60 -154.9(6)
C51 Ti3 C56 C60 163.4(6)
C53 Ti3 C56 C60 -111.6(7)
C58 Ti3 C56 C60 -78.5(2)
C54 Ti3 C56 C60 -70.5(11)
C59 Ti3 C56 C60 -37.18(13)
C57 Ti3 C56 C60 -115.91(18)
C60 C56 C57 C58 0.0
Ti3 C56 C57 C58 -64.7(4)
C60 C56 C57 Ti3 64.7(4)
N5 Ti3 C57 C56 55.5(5)
N6 Ti3 C57 C56 -18.2(7)
C52 Ti3 C57 C56 148.7(5)
C51 Ti3 C57 C56 133.1(5)
C53 Ti3 C57 C56 -176.6(5)
C58 Ti3 C57 C56 -115.64(17)
C55 Ti3 C57 C56 175.8(8)
C54 Ti3 C57 C56 -155.7(6)
C59 Ti3 C57 C56 -78.2(2)
C60 Ti3 C57 C56 -37.09(13)
N5 Ti3 C57 C58 171.1(5)
N6 Ti3 C57 C58 97.4(7)
C52 Ti3 C57 C58 -95.6(5)
C51 Ti3 C57 C58 -111.3(5)
C53 Ti3 C57 C58 -61.0(5)
C55 Ti3 C57 C58 -68.5(8)
C54 Ti3 C57 C58 -40.0(6)
C59 Ti3 C57 C58 37.43(13)
C60 Ti3 C57 C58 78.6(2)
C56 Ti3 C57 C58 115.64(17)
C56 C57 C58 C59 0.0
Ti3 C57 C58 C59 -65.2(4)
C56 C57 C58 Ti3 65.2(4)
N5 Ti3 C58 C59 103.7(7)
N6 Ti3 C58 C59 3.1(6)
C52 Ti3 C58 C59 -155.4(5)
C51 Ti3 C58 C59 -145.6(6)
C53 Ti3 C58 C59 -128.2(6)
C55 Ti3 C58 C59 -100.2(5)
C54 Ti3 C58 C59 -97.8(5)
C57 Ti3 C58 C59 115.48(17)
C60 Ti3 C58 C59 37.23(13)
C56 Ti3 C58 C59 78.24(19)
N5 Ti3 C58 C57 -11.8(7)
N6 Ti3 C58 C57 -112.3(6)
C52 Ti3 C58 C57 89.1(5)
C51 Ti3 C58 C57 99.0(6)
C53 Ti3 C58 C57 116.3(6)
C55 Ti3 C58 C57 144.3(5)
C54 Ti3 C58 C57 146.7(5)
C59 Ti3 C58 C57 -115.48(18)
C60 Ti3 C58 C57 -78.3(2)
C56 Ti3 C58 C57 -37.24(13)
C57 C58 C59 C60 0.0
Ti3 C58 C59 C60 -65.2(4)
C57 C58 C59 Ti3 65.2(4)
N5 Ti3 C59 C60 8.4(7)
N6 Ti3 C59 C60 -61.9(5)
C52 Ti3 C59 C60 147.7(6)
C51 Ti3 C59 C60 -170.8(8)
C53 Ti3 C59 C60 166.4(5)
C58 Ti3 C59 C60 115.65(17)
C55 Ti3 C59 C60 -137.7(4)
C54 Ti3 C59 C60 -158.8(5)
C57 Ti3 C59 C60 78.2(2)
C56 Ti3 C59 C60 37.08(13)
N5 Ti3 C59 C58 -107.3(6)
N6 Ti3 C59 C58 -177.5(5)
C52 Ti3 C59 C58 32.0(6)
C51 Ti3 C59 C58 73.6(8)
C53 Ti3 C59 C58 50.8(5)
C55 Ti3 C59 C58 106.6(4)
C54 Ti3 C59 C58 85.6(5)
C57 Ti3 C59 C58 -37.43(13)
C60 Ti3 C59 C58 -115.65(17)
C56 Ti3 C59 C58 -78.57(19)
C58 C59 C60 C56 0.0
Ti3 C59 C60 C56 -64.7(3)
C58 C59 C60 Ti3 64.7(3)
C57 C56 C60 C59 0.0
Ti3 C56 C60 C59 64.3(4)
C57 C56 C60 Ti3 -64.3(4)
N5 Ti3 C60 C59 -173.6(5)
N6 Ti3 C60 C59 115.5(6)
C52 Ti3 C60 C59 -65.9(13)
C53 Ti3 C60 C59 -18.1(8)
C58 Ti3 C60 C59 -37.40(14)
C55 Ti3 C60 C59 73.1(6)
C54 Ti3 C60 C59 27.4(6)
C57 Ti3 C60 C59 -78.7(2)
C56 Ti3 C60 C59 -115.92(17)
N5 Ti3 C60 C56 -57.7(5)
N6 Ti3 C60 C56 -128.6(6)
C52 Ti3 C60 C56 50.0(12)
C53 Ti3 C60 C56 97.8(7)
C58 Ti3 C60 C56 78.5(2)
C55 Ti3 C60 C56 -171.0(6)
C54 Ti3 C60 C56 143.4(6)
C59 Ti3 C60 C56 115.92(17)
C57 Ti3 C60 C56 37.19(13)
